data_2102659
loop_
_publ_author_name
'J\orgensen, J.-E.'
'Marshall, W.G.'
'Smith, R.I.'

_publ_contact_author
;
    Dr. Jens-Erik J\orgensen
    Department of Chemistry
    University of Aarhus
    DK-8000 Aarhus C
    Denmark
;
_publ_contact_author_email jenserik@chem.au.dk
_publ_section_title
;
 The compression mechanism of CrF~3~
;
_journal_date_accepted 2004-09-17
_journal_date_recd_electronic 2004-04-23
_journal_issue 6
_journal_name_full 'Acta Crystallographica Section B'
_journal_page_first 669
_journal_page_last 673
_journal_paper_category FA
_journal_paper_doi 10.1107/S010876810402316X
_journal_volume 60
_journal_year 2004
_chemical_formula_structural 'Cr F3'
_chemical_formula_sum 'Cr F3'
_chemical_formula_weight 108.99
_chemical_name_systematic 'Chromium Fluoride'
_space_group_IT_number 167
_symmetry_cell_setting hexagonal
_symmetry_space_group_name_Hall '-R 3 2"c'
_symmetry_space_group_name_H-M 'R -3 c :H'
_cell_angle_alpha 90.
_cell_angle_beta 90.
_cell_angle_gamma 120.
_cell_formula_units_Z 6
_cell_length_a 4.6265(3)
_cell_length_b 4.6265(3)
_cell_length_c 13.1630(10)
_cell_volume 244.00(3)
_diffrn_radiation_probe neutron
_diffrn_radiation_source 'ISIS spallation neutron source'
_diffrn_radiation_type neutron
_cod_data_source_file ck5004.cif
_cod_data_source_block manuscript-8
_cod_original_cell_volume 243.99(3)
_cod_original_sg_symbol_H-M 'R -3 c'
_cod_original_formula_sum 'Cr1 F3'
_cod_database_code 2102659

loop_
_symmetry_equiv_pos_site_id
_symmetry_equiv_pos_as_xyz
1 'x-y, -y, -z-1/2'
2 '-x, -x+y, -z-1/2'
3 'y, x, -z-1/2'
4 'x-y, x, -z'
5 'y, -x+y, -z'
6 '-x, -y, -z'
7 '-x+y, y, z-1/2'
8 'x, x-y, z-1/2'
9 '-y, -x, z-1/2'
10 '-x+y, -x, z'
11 '-y, x-y, z'
12 'x, y, z'
13 'x-y-2/3, -y-1/3, -z-5/6'
14 'x-y-1/3, -y-2/3, -z-1/6'
15 '-x-2/3, -x+y-1/3, -z-5/6'
16 '-x-1/3, -x+y-2/3, -z-1/6'
17 'y-2/3, x-1/3, -z-5/6'
18 'y-1/3, x-2/3, -z-1/6'
19 'x-y-2/3, x-1/3, -z-1/3'
20 'x-y-1/3, x-2/3, -z-2/3'
21 'y-2/3, -x+y-1/3, -z-1/3'
22 'y-1/3, -x+y-2/3, -z-2/3'
23 '-x-2/3, -y-1/3, -z-1/3'
24 '-x-1/3, -y-2/3, -z-2/3'
25 '-x+y-2/3, y-1/3, z-5/6'
26 '-x+y-1/3, y-2/3, z-1/6'
27 'x-2/3, x-y-1/3, z-5/6'
28 'x-1/3, x-y-2/3, z-1/6'
29 '-y-2/3, -x-1/3, z-5/6'
30 '-y-1/3, -x-2/3, z-1/6'
31 '-x+y-2/3, -x-1/3, z-1/3'
32 '-x+y-1/3, -x-2/3, z-2/3'
33 '-y-2/3, x-y-1/3, z-1/3'
34 '-y-1/3, x-y-2/3, z-2/3'
35 'x-2/3, y-1/3, z-1/3'
36 'x-1/3, y-2/3, z-2/3'

loop_
_atom_site_label
_atom_site_fract_x
_atom_site_fract_y
_atom_site_fract_z
_atom_site_U_iso_or_equiv
_atom_site_occupancy
_atom_site_type_symbol
Cr1 0 0 0 0.0010(10) 1. Cr
F1 0.6590(10) 0 0.25 0.0021(4) 1. F

loop_
_atom_type_symbol
Cr
F
